data_4313873
loop_
_publ_author_name
'John F. Berry'
'F. Albert Cotton'
'Tongbu Lu'
'Carlos A. Murillo'

_publ_section_title
;
 Increasing Solubility and Stability of Linear Tricobalt(II) Chains with
 depa (Diethyldipyridylamide) Ligands
;
_journal_name_full 'Inorganic Chemistry'
_journal_page_first 4425
_journal_page_last 4430
_journal_paper_doi 10.1021/ic034149y
_journal_volume 42
_journal_year 2003
_chemical_formula_moiety 'Co3C56H64N12Cl2 C4H8Cl8 H4O2'
_chemical_formula_sum 'C60 H76 Cl10 Co3 N12 O2'
_chemical_formula_weight 1528.62
_chemical_melting_point ?
_chemical_name_common 'Co3(depa)4Cl2, 4CH2Cl2, 2H2O'
_chemical_name_systematic
; 
 ? 
;
_space_group_IT_number 120
_symmetry_cell_setting tetragonal
_symmetry_space_group_name_Hall 'I -4 -2c'
_symmetry_space_group_name_H-M 'I -4 c 2'
_atom_sites_solution_hydrogens geom
_atom_sites_solution_primary direct
_atom_sites_solution_secondary difmap
_audit_creation_method SHELXL-97
_cell_angle_alpha 90.00
_cell_angle_beta 90.00
_cell_angle_gamma 90.00
_cell_formula_units_Z 4
_cell_length_a 17.8664(8)
_cell_length_b 17.8664(8)
_cell_length_c 21.900(2)
_cell_measurement_reflns_used 5259
_cell_measurement_temperature 213(2)
_cell_measurement_theta_max 25.016
_cell_measurement_theta_min 2.281
_cell_volume 6990.7(8)
_computing_cell_refinement 'SAINT V.6.22'
_computing_data_collection 'SMART V.5.618'
_computing_data_reduction 'SAINT V.6.22'
_computing_molecular_graphics 'SHELXTL (Siemens, 1996)'
_computing_publication_material CIFTAB
_computing_structure_refinement 'SHELXL-97 (Sheldrick, 1997)'
_computing_structure_solution 'SHELXS-97 (Sheldrick, 1990)'
_diffrn_ambient_temperature 213(2)
_diffrn_detector_area_resol_mean '8.33 mm^-1^'
_diffrn_measured_fraction_theta_full 0.991
_diffrn_measured_fraction_theta_max 0.991
_diffrn_measurement_device_type 'Brucker SMART 1000'
_diffrn_measurement_method 'omega sacns'
_diffrn_radiation_monochromator graphite
_diffrn_radiation_source 'fine-focus sealed tube'
_diffrn_radiation_type MoK\a
_diffrn_radiation_wavelength 0.71073
_diffrn_reflns_av_R_equivalents 0.0248
_diffrn_reflns_av_sigmaI/netI 0.0200
_diffrn_reflns_limit_h_max 21
_diffrn_reflns_limit_h_min -18
_diffrn_reflns_limit_k_max 18
_diffrn_reflns_limit_k_min -21
_diffrn_reflns_limit_l_max 26
_diffrn_reflns_limit_l_min -25
_diffrn_reflns_number 17498
_diffrn_reflns_theta_full 25.06
_diffrn_reflns_theta_max 25.06
_diffrn_reflns_theta_min 1.86
_exptl_absorpt_coefficient_mu 1.136
_exptl_absorpt_correction_T_max 0.6787
_exptl_absorpt_correction_T_min 0.5588
_exptl_absorpt_correction_type multi-scan
_exptl_absorpt_process_details 'SADABS V2.03'
_exptl_crystal_colour 'dark brown'
_exptl_crystal_density_diffrn 1.452
_exptl_crystal_density_meas ?
_exptl_crystal_density_method 'not measured'
_exptl_crystal_description block
_exptl_crystal_F_000 3148
_exptl_crystal_size_max 0.58
_exptl_crystal_size_mid 0.39
_exptl_crystal_size_min 0.37
_refine_diff_density_max 0.780
_refine_diff_density_min -0.636
_refine_diff_density_rms 0.109
_refine_ls_abs_structure_details 'Flack H D (1983), Acta Cryst. A39, 876-881'
_refine_ls_abs_structure_Flack -0.03(4)
_refine_ls_extinction_method none
_refine_ls_goodness_of_fit_ref 1.038
_refine_ls_hydrogen_treatment mixed
_refine_ls_matrix_type full
_refine_ls_number_parameters 193
_refine_ls_number_reflns 3072
_refine_ls_number_restraints 8
_refine_ls_restrained_S_all 1.039
_refine_ls_R_factor_all 0.0754
_refine_ls_R_factor_gt 0.0646
_refine_ls_shift/su_max 0.001
_refine_ls_shift/su_mean 0.000
_refine_ls_structure_factor_coef Fsqd
_refine_ls_weighting_details 'calc w=1/[\s^2^(Fo^2^)+(0.1343P)^2^+17.0638P] where P=(Fo^2^+2Fc^2^)/3'
_refine_ls_weighting_scheme calc
_refine_ls_wR_factor_gt 0.1744
_refine_ls_wR_factor_ref 0.1977
_reflns_number_gt 2687
_reflns_number_total 3072
_reflns_threshold_expression >2sigma(I)
_cod_data_source_file ic034149ysi20030212_102325_6.cif
_cod_data_source_block Co3(depa)4Cl2.4Dichloromethane.2Water
_cod_depositor_comments
;
The following automatic conversions were performed:
'_symmetry_cell_setting' value 'Tetragonal' changed to 'tetragonal'
according to '/home/adriana/struct/CIF-dictionaries/cif_core.dic'
dictionary named 'cif_core.dic' version 2.4.1 from 2010-06-29.

Automatic conversion script
Id: cif_fix_enum 1555 2011-01-17 13:19:09Z saulius 

The following automatic conversions were performed:

'_chemical_melting_point' value 'not measured' was changed to '?' -
the value is undefined or not given.

Automatic conversion script
Id: cif_fix_values 1569 2011-02-09 13:29:24Z adriana 

The following automatic conversions were performed:

'_exptl_crystal_density_meas' value 'not measured' was changed to '?'
- the value is perceived as not measured.

Automatic conversion script
Id: cif_fix_values 3008 2015-01-20 13:52:24Z robertas 
;
_cod_original_cell_volume 6990.8(8)
_cod_database_code 4313873

loop_
_symmetry_equiv_pos_as_xyz
'x, y, z'
'-x, -y, z'
'y, -x, -z'
'-y, x, -z'
'x, -y, z+1/2'
'-x, y, z+1/2'
'y, x, -z+1/2'
'-y, -x, -z+1/2'
'x+1/2, y+1/2, z+1/2'
'-x+1/2, -y+1/2, z+1/2'
'y+1/2, -x+1/2, -z+1/2'
'-y+1/2, x+1/2, -z+1/2'
'x+1/2, -y+1/2, z+1'
'-x+1/2, y+1/2, z+1'
'y+1/2, x+1/2, -z+1'
'-y+1/2, -x+1/2, -z+1'

loop_
_atom_site_label
_atom_site_type_symbol
_atom_site_fract_x
_atom_site_fract_y
_atom_site_fract_z
_atom_site_U_iso_or_equiv
_atom_site_adp_type
_atom_site_occupancy
_atom_site_symmetry_multiplicity
_atom_site_calc_flag
_atom_site_refinement_flags
_atom_site_disorder_assembly
_atom_site_disorder_group
Co1 Co 0.59225(3) 0.90775(3) 0.5000 0.0432(3) Uani 1 2 d S . .
Co2 Co 0.5000 1.0000 0.5000 0.0375(3) Uani 1 4 d S . .
N1 N 0.5141(3) 0.8432(3) 0.4627(2) 0.0466(10) Uani 1 1 d . . .
N2 N 0.4247(2) 0.9247(2) 0.5000 0.0438(12) Uani 1 2 d S . .
N3 N 0.6174(3) 0.9473(3) 0.4177(2) 0.0472(10) Uani 1 1 d . . .
N4 N 0.5000 1.0000 0.4132(2) 0.0430(11) Uani 1 2 d S . .
C1 C 0.5321(4) 0.7827(3) 0.4285(3) 0.0592(15) Uani 1 1 d . . .
H1A H 0.5831 0.7727 0.4217 0.071 Uiso 1 1 calc R . .
C1A C 0.6629(11) 0.5961(10) 0.4445(7) 0.113(5) Uiso 0.633(11) 1 d PD A 1
H1AA H 0.6472 0.6353 0.4730 0.136 Uiso 0.633(11) 1 calc PR A 1
H1AB H 0.7149 0.5826 0.4536 0.136 Uiso 0.633(11) 1 calc PR A 1
C1B C 0.6588(17) 0.631(2) 0.4563(10) 0.113(5) Uiso 0.367(11) 1 d PD A 2
H1BA H 0.6595 0.6817 0.4733 0.136 Uiso 0.367(11) 1 calc PR A 2
H1BB H 0.7017 0.6057 0.4751 0.136 Uiso 0.367(11) 1 calc PR A 2
C2 C 0.4809(5) 0.7354(4) 0.4031(3) 0.0689(19) Uani 1 1 d . . .
H2A H 0.4968 0.6929 0.3814 0.083 Uiso 1 1 calc R . .
C3 C 0.4051(4) 0.7504(4) 0.4097(3) 0.0661(17) Uani 1 1 d . C .
C4 C 0.3854(4) 0.8134(4) 0.4432(3) 0.0606(16) Uani 1 1 d . . .
H4A H 0.3345 0.8253 0.4483 0.073 Uiso 1 1 calc R . .
C5 C 0.4397(3) 0.8596(3) 0.4698(3) 0.0499(12) Uani 1 1 d . . .
C6 C 0.3472(6) 0.6992(6) 0.3800(4) 0.098(3) Uani 1 1 d D . .
H6A H 0.3729 0.6654 0.3517 0.118 Uiso 1 1 calc R B 1
H6B H 0.3239 0.6684 0.4118 0.118 Uiso 1 1 calc R B 1
C7 C 0.2865(17) 0.7401(19) 0.3457(18) 0.139(7) Uiso 0.41(2) 1 d PD C 1
H7A H 0.2520 0.7041 0.3281 0.208 Uiso 0.41(2) 1 calc PR C 1
H7B H 0.3088 0.7698 0.3134 0.208 Uiso 0.41(2) 1 calc PR C 1
H7C H 0.2596 0.7726 0.3736 0.208 Uiso 0.41(2) 1 calc PR C 1
C7' C 0.3343(17) 0.7211(15) 0.3144(6) 0.139(7) Uiso 0.59(2) 1 d PD C 2
H7'A H 0.2966 0.6886 0.2966 0.208 Uiso 0.59(2) 1 calc PR C 2
H7'B H 0.3807 0.7161 0.2918 0.208 Uiso 0.59(2) 1 calc PR C 2
H7'C H 0.3173 0.7726 0.3126 0.208 Uiso 0.59(2) 1 calc PR C 2
C8 C 0.6868(4) 0.9390(4) 0.3941(3) 0.0576(14) Uani 1 1 d . . .
H8A H 0.7223 0.9121 0.4169 0.069 Uiso 1 1 calc R . .
C9 C 0.7082(4) 0.9676(4) 0.3386(3) 0.0629(16) Uani 1 1 d . . .
H9A H 0.7573 0.9604 0.3242 0.075 Uiso 1 1 calc R . .
C10 C 0.6560(4) 1.0079(4) 0.3035(3) 0.0564(14) Uani 1 1 d . E .
C11 C 0.5865(3) 1.0161(3) 0.3268(3) 0.0505(13) Uani 1 1 d . . .
H11A H 0.5505 1.0421 0.3037 0.061 Uiso 1 1 calc R . .
C12 C 0.5658(3) 0.9873(3) 0.3841(2) 0.0440(11) Uani 1 1 d . . .
C13 C 0.6782(4) 1.0385(5) 0.2420(3) 0.078(2) Uani 1 1 d D . .
H13A H 0.6354 1.0334 0.2143 0.094 Uiso 1 1 calc R D 1
H13B H 0.7188 1.0076 0.2257 0.094 Uiso 1 1 calc R D 1
C14 C 0.703(2) 1.1190(8) 0.2413(17) 0.094(4) Uiso 0.297(19) 1 d PD E 1
H14A H 0.7153 1.1337 0.1998 0.141 Uiso 0.297(19) 1 calc PR E 1
H14B H 0.7472 1.1246 0.2669 0.141 Uiso 0.297(19) 1 calc PR E 1
H14C H 0.6633 1.1506 0.2568 0.141 Uiso 0.297(19) 1 calc PR E 1
C14' C 0.7486(6) 1.0855(8) 0.2402(7) 0.094(4) Uiso 0.703(19) 1 d PD E 2
H14D H 0.7572 1.1027 0.1988 0.141 Uiso 0.703(19) 1 calc PR E 2
H14E H 0.7908 1.0555 0.2536 0.141 Uiso 0.703(19) 1 calc PR E 2
H14F H 0.7428 1.1283 0.2671 0.141 Uiso 0.703(19) 1 calc PR E 2
Cl Cl 0.68931(7) 0.81069(7) 0.5000 0.0601(5) Uani 1 2 d S . .
Cl1A Cl 0.6101(9) 0.5249(9) 0.4508(8) 0.269(5) Uiso 0.633(11) 1 d PD A 1
Cl1B Cl 0.5906(13) 0.5943(15) 0.4905(17) 0.269(5) Uiso 0.367(11) 1 d PD A 2
Cl2A Cl 0.6561(7) 0.6246(6) 0.3773(5) 0.178(3) Uiso 0.633(11) 1 d PD A 1
Cl2B Cl 0.6867(11) 0.6440(11) 0.3898(8) 0.178(3) Uiso 0.367(11) 1 d PD A 2
OW1 O 0.4419(7) 0.5581(7) 0.2500 0.213(11) Uani 1 2 d S . .

loop_
_atom_site_aniso_label
_atom_site_aniso_U_11
_atom_site_aniso_U_22
_atom_site_aniso_U_33
_atom_site_aniso_U_23
_atom_site_aniso_U_13
_atom_site_aniso_U_12
Co1 0.0455(4) 0.0455(4) 0.0387(5) 0.0052(4) 0.0052(4) 0.0032(3)
Co2 0.0403(4) 0.0403(4) 0.0318(6) 0.000 0.000 0.0019(4)
N1 0.057(3) 0.043(2) 0.040(2) 0.0014(19) 0.0083(19) 0.0043(19)
N2 0.0468(17) 0.0468(17) 0.038(3) -0.004(2) 0.004(2) 0.006(2)
N3 0.045(2) 0.054(3) 0.043(2) 0.0044(19) 0.0046(19) 0.0000(19)
N4 0.048(4) 0.043(4) 0.038(3) 0.000 0.000 0.001(2)
C1 0.071(4) 0.051(3) 0.055(3) -0.002(3) 0.020(3) 0.010(3)
C2 0.091(5) 0.060(4) 0.055(4) -0.013(3) 0.022(4) 0.001(3)
C3 0.082(4) 0.061(4) 0.056(3) -0.019(3) 0.016(3) -0.017(3)
C4 0.063(4) 0.062(4) 0.056(3) -0.015(3) 0.014(3) -0.009(3)
C5 0.056(3) 0.051(3) 0.043(3) -0.003(2) 0.008(2) 0.001(2)
C6 0.093(6) 0.111(7) 0.090(6) -0.049(5) 0.032(5) -0.053(5)
C8 0.050(3) 0.062(4) 0.061(4) 0.003(3) 0.004(3) 0.008(3)
C9 0.056(4) 0.078(4) 0.054(3) 0.004(3) 0.015(3) -0.003(3)
C10 0.062(4) 0.070(4) 0.038(3) 0.005(2) 0.005(3) -0.009(3)
C11 0.054(3) 0.057(3) 0.041(3) 0.002(2) -0.003(2) -0.007(2)
C12 0.048(3) 0.044(3) 0.041(2) -0.003(2) 0.001(2) -0.003(2)
C13 0.072(4) 0.117(6) 0.047(4) 0.016(4) 0.013(3) -0.019(4)
Cl 0.0592(7) 0.0592(7) 0.0618(11) 0.0103(10) 0.0103(10) 0.0170(8)
OW1 0.161(10) 0.161(10) 0.32(3) 0.034(14) 0.034(14) 0.042(13)

loop_
_atom_type_symbol
_atom_type_description
_atom_type_scat_dispersion_real
_atom_type_scat_dispersion_imag
_atom_type_scat_source
C C 0.0033 0.0016 'International Tables Vol C Tables 4.2.6.8 and 6.1.1.4'
H H 0.0000 0.0000 'International Tables Vol C Tables 4.2.6.8 and 6.1.1.4'
N N 0.0061 0.0033 'International Tables Vol C Tables 4.2.6.8 and 6.1.1.4'
Cl Cl 0.1484 0.1585 'International Tables Vol C Tables 4.2.6.8 and 6.1.1.4'
Co Co 0.3494 0.9721 'International Tables Vol C Tables 4.2.6.8 and 6.1.1.4'
O O 0.0106 0.0060 'International Tables Vol C Tables 4.2.6.8 and 6.1.1.4'

loop_
_geom_angle_atom_site_label_1
_geom_angle_atom_site_label_2
_geom_angle_atom_site_label_3
_geom_angle
_geom_angle_site_symmetry_1
_geom_angle_site_symmetry_3
_geom_angle_publ_flag
N1 Co1 N1 170.1(3) . 16_665 ?
N1 Co1 N3 89.59(19) . . ?
N1 Co1 N3 89.51(19) 16_665 . ?
N1 Co1 N3 89.51(19) . 16_665 ?
N1 Co1 N3 89.59(19) 16_665 16_665 ?
N3 Co1 N3 169.5(3) . 16_665 ?
N1 Co1 Co2 85.03(13) . . ?
N1 Co1 Co2 85.03(13) 16_665 . ?
N3 Co1 Co2 84.76(13) . . ?
N3 Co1 Co2 84.76(13) 16_665 . ?
N1 Co1 Cl 94.97(13) . . ?
N1 Co1 Cl 94.97(13) 16_665 . ?
N3 Co1 Cl 95.24(13) . . ?
N3 Co1 Cl 95.24(13) 16_665 . ?
Co2 Co1 Cl 180.0 . . ?
N4 Co2 N4 180.000(1) . 15_455 ?
N4 Co2 N2 90.000(1) . . ?
N4 Co2 N2 90.000(2) 15_455 . ?
N4 Co2 N2 90.000(2) . 2_675 ?
N4 Co2 N2 90.000(2) 15_455 2_675 ?
N2 Co2 N2 180.000(1) . 2_675 ?
N4 Co2 Co1 90.0 . . ?
N4 Co2 Co1 90.0 15_455 . ?
N2 Co2 Co1 90.0 . . ?
N2 Co2 Co1 90.000(1) 2_675 . ?
N4 Co2 Co1 90.0 . 2_675 ?
N4 Co2 Co1 90.0 15_455 2_675 ?
N2 Co2 Co1 90.0 . 2_675 ?
N2 Co2 Co1 90.000(1) 2_675 2_675 ?
Co1 Co2 Co1 180.0 . 2_675 ?
C1 N1 C5 117.7(5) . . ?
C1 N1 Co1 121.5(4) . . ?
C5 N1 Co1 120.8(4) . . ?
C5 N2 C5 124.8(6) . 15_455 ?
C5 N2 Co2 117.6(3) . . ?
C5 N2 Co2 117.6(3) 15_455 . ?
C8 N3 C12 117.8(5) . . ?
C8 N3 Co1 121.0(4) . . ?
C12 N3 Co1 121.1(4) . . ?
C12 N4 C12 123.9(6) 2_675 . ?
C12 N4 Co2 118.0(3) 2_675 . ?
C12 N4 Co2 118.0(3) . . ?
N1 C1 C2 124.1(6) . . ?
Cl2A C1A Cl1A 107.3(12) . . ?
Cl2B C1B Cl1B 139(3) . . ?
C1 C2 C3 119.5(6) . . ?
C2 C3 C4 117.3(6) . . ?
C2 C3 C6 120.1(7) . . ?
C4 C3 C6 122.6(7) . . ?
C3 C4 C5 121.4(6) . . ?
N2 C5 N1 115.4(5) . . ?
N2 C5 C4 124.5(5) . . ?
N1 C5 C4 120.0(5) . . ?
C7' C6 C7 44.7(16) . . ?
C7' C6 C3 110.7(13) . . ?
C7 C6 C3 114.1(17) . . ?
N3 C8 C9 123.6(6) . . ?
C8 C9 C10 119.3(6) . . ?
C11 C10 C9 117.3(5) . . ?
C11 C10 C13 122.7(6) . . ?
C9 C10 C13 120.0(6) . . ?
C10 C11 C12 122.6(5) . . ?
N4 C12 N3 114.6(5) . . ?
N4 C12 C11 125.9(5) . . ?
N3 C12 C11 119.3(5) . . ?
C10 C13 C14 115.7(15) . . ?
C10 C13 C14' 116.3(8) . . ?
C14 C13 C14' 39.0(14) . . ?

loop_
_geom_bond_atom_site_label_1
_geom_bond_atom_site_label_2
_geom_bond_distance
_geom_bond_site_symmetry_2
_geom_bond_publ_flag
Co1 N1 1.987(5) . ?
Co1 N1 1.987(5) 16_665 ?
Co1 N3 1.988(4) . ?
Co1 N3 1.988(4) 16_665 ?
Co1 Co2 2.3309(8) . ?
Co1 Cl 2.4524(19) . ?
Co2 N4 1.900(5) . ?
Co2 N4 1.900(5) 15_455 ?
Co2 N2 1.904(6) . ?
Co2 N2 1.904(6) 2_675 ?
Co2 Co1 2.3309(8) 2_675 ?
N1 C1 1.355(8) . ?
N1 C5 1.369(7) . ?
N2 C5 1.364(6) . ?
N2 C5 1.364(6) 15_455 ?
N3 C8 1.351(8) . ?
N3 C12 1.379(7) . ?
N4 C12 1.357(6) 2_675 ?
N4 C12 1.357(6) . ?
C1 C2 1.363(11) . ?
C1A Cl2A 1.562(9) . ?
C1A Cl1A 1.590(10) . ?
C1B Cl2B 1.556(10) . ?
C1B Cl1B 1.575(10) . ?
C2 C3 1.389(11) . ?
C3 C4 1.390(9) . ?
C3 C6 1.527(10) . ?
C4 C5 1.400(9) . ?
C6 C7' 1.506(5) . ?
C6 C7 1.507(5) . ?
C8 C9 1.374(10) . ?
C9 C10 1.406(10) . ?
C10 C11 1.352(9) . ?
C10 C13 1.505(8) . ?
C11 C12 1.407(8) . ?
C13 C14 1.507(5) . ?
C13 C14' 1.512(5) . ?
